data_4021338
loop_
_publ_author_name
'Alan R. Katritzky'
'Kavita Manju'
'Anna V. Gromova'
'Peter J. Steel'

_publ_section_title
;
 \b-Acylvinyl Anion and Dianion Equivalents:
 Lithiation of 1-[(2EZ)-3-Chloroprop-2-enyl]-1H-1,2,3-benzotriazole:
 Preparation and Elaboration of 1-(2-Oxiranylvinyl)-1H-benzotriazoles
;
_journal_name_full 'Journal of Organic Chemistry'
_journal_page_first 6018
_journal_page_last 6023
_journal_paper_doi 10.1021/jo049818j
_journal_volume 69
_journal_year 2004
_chemical_formula_sum 'C27 H27 N3 O2'
_chemical_formula_weight 425.52
_chemical_name_common 11
_space_group_IT_number 14
_symmetry_cell_setting monoclinic
_symmetry_space_group_name_Hall '-P 2ybc'
_symmetry_space_group_name_H-M 'P 1 21/c 1'
_cell_angle_alpha 90.00
_cell_angle_beta 106.192(6)
_cell_angle_gamma 90.00
_cell_formula_units_Z 4
_cell_length_a 14.113(4)
_cell_length_b 9.571(3)
_cell_length_c 17.403(5)
_cell_measurement_temperature 168(2)
_cell_volume 2257.4(12)
_diffrn_ambient_temperature 168(2)
_exptl_crystal_density_diffrn 1.252
_cod_depositor_comments
;
The following automatic conversions were performed:
'_symmetry_cell_setting' value 'Monoclinic' changed to 'monoclinic'
according to '/home/saulius/struct/CIF-dictionaries/cif_core.dic'
dictionary named 'cif_core.dic' version 2.4.1 from 2010-06-29.

Automatic conversion script
Id: cif_fix_enum 1527 2010-12-29 10:47:43Z saulius 
;
_cod_original_sg_symbol_H-M 'P 21/c'
_cod_database_code 4021338

loop_
_symmetry_equiv_pos_as_xyz
'x, y, z'
'-x, y+1/2, -z+1/2'
'-x, -y, -z'
'x, -y-1/2, z-1/2'

loop_
_atom_site_label
_atom_site_type_symbol
_atom_site_fract_x
_atom_site_fract_y
_atom_site_fract_z
_atom_site_U_iso_or_equiv
_atom_site_adp_type
_atom_site_occupancy
_atom_site_symmetry_multiplicity
_atom_site_calc_flag
_atom_site_refinement_flags
_atom_site_disorder_assembly
_atom_site_disorder_group
O1 O 0.81967(8) 0.19480(11) 0.03529(6) 0.0324(3) Uani 1 1 d . . .
C2 C 0.80107(12) 0.27719(17) -0.03796(9) 0.0306(4) Uani 1 1 d . . .
C3 C 0.68963(12) 0.28768(16) -0.06135(9) 0.0277(4) Uani 1 1 d . . .
C4 C 0.65100(12) 0.22498(17) -0.00969(9) 0.0307(4) Uani 1 1 d . . .
H4A H 0.5824 0.2167 -0.0150 0.037 Uiso 1 1 calc R . .
C5 C 0.73074(12) 0.16931(16) 0.05793(9) 0.0298(4) Uani 1 1 d . . .
H5A H 0.7331 0.2270 0.1063 0.036 Uiso 1 1 calc R . .
C6 C 0.83909(12) 0.19449(19) -0.09876(10) 0.0390(4) Uani 1 1 d . . .
H6A H 0.8009 0.1066 -0.1115 0.047 Uiso 1 1 calc R . .
H6B H 0.8265 0.2496 -0.1487 0.047 Uiso 1 1 calc R . .
C7 C 0.94823(13) 0.1587(2) -0.07074(12) 0.0557(6) Uani 1 1 d . . .
H7A H 0.9667 0.1062 -0.1127 0.084 Uiso 1 1 calc R . .
H7B H 0.9614 0.1017 -0.0221 0.084 Uiso 1 1 calc R . .
H7C H 0.9870 0.2450 -0.0593 0.084 Uiso 1 1 calc R . .
C8 C 0.85279(13) 0.41797(18) -0.01804(10) 0.0398(5) Uani 1 1 d . . .
H8A H 0.9247 0.4015 0.0026 0.048 Uiso 1 1 calc R . .
H8B H 0.8414 0.4728 -0.0680 0.048 Uiso 1 1 calc R . .
C9 C 0.81971(14) 0.50414(19) 0.04273(11) 0.0486(5) Uani 1 1 d . . .
H9A H 0.8562 0.5925 0.0519 0.073 Uiso 1 1 calc R . .
H9B H 0.8326 0.4523 0.0932 0.073 Uiso 1 1 calc R . .
H9C H 0.7489 0.5234 0.0225 0.073 Uiso 1 1 calc R . .
N1 N 0.63633(10) 0.36315(13) -0.12928(7) 0.0292(3) Uani 1 1 d . . .
N2 N 0.67544(10) 0.38469(15) -0.19201(8) 0.0368(4) Uani 1 1 d . . .
N3 N 0.61150(11) 0.45250(15) -0.24731(8) 0.0380(4) Uani 1 1 d . . .
C11 C 0.54335(12) 0.42056(17) -0.14631(9) 0.0295(4) Uani 1 1 d . . .
C12 C 0.47271(13) 0.43276(18) -0.10459(10) 0.0395(5) Uani 1 1 d . . .
H12A H 0.4821 0.3933 -0.0529 0.047 Uiso 1 1 calc R . .
C13 C 0.38909(14) 0.5047(2) -0.14228(11) 0.0492(5) Uani 1 1 d . . .
H13A H 0.3393 0.5159 -0.1156 0.059 Uiso 1 1 calc R . .
C14 C 0.37380(14) 0.56282(19) -0.21863(11) 0.0475(5) Uani 1 1 d . . .
H14A H 0.3143 0.6120 -0.2423 0.057 Uiso 1 1 calc R . .
C15 C 0.44260(13) 0.55001(18) -0.25948(10) 0.0411(5) Uani 1 1 d . . .
H15A H 0.4322 0.5886 -0.3115 0.049 Uiso 1 1 calc R . .
C16 C 0.52908(13) 0.47789(17) -0.22194(9) 0.0314(4) Uani 1 1 d . . .
O2 O 0.62343(8) 0.01148(12) 0.09517(7) 0.0377(3) Uani 1 1 d . . .
H2 H 0.6277(12) 0.0229(17) 0.1487(10) 0.045 Uiso 1 1 d . . .
C20 C 0.71687(11) 0.01503(17) 0.07842(9) 0.0279(4) Uani 1 1 d . . .
C21 C 0.79725(12) -0.03662(17) 0.15121(9) 0.0296(4) Uani 1 1 d . . .
C22 C 0.87247(13) 0.04621(19) 0.19620(10) 0.0413(5) Uani 1 1 d . . .
H22A H 0.8772 0.1406 0.1809 0.050 Uiso 1 1 calc R . .
C23 C 0.94110(14) -0.0058(2) 0.26324(11) 0.0512(5) Uani 1 1 d . . .
H23A H 0.9919 0.0532 0.2938 0.061 Uiso 1 1 calc R . .
C24 C 0.93578(14) -0.1422(2) 0.28554(11) 0.0504(5) Uani 1 1 d . . .
H24A H 0.9831 -0.1782 0.3313 0.061 Uiso 1 1 calc R . .
C25 C 0.86182(15) -0.2265(2) 0.24147(11) 0.0491(5) Uani 1 1 d . . .
H25A H 0.8580 -0.3212 0.2567 0.059 Uiso 1 1 calc R . .
C26 C 0.79297(13) -0.17421(19) 0.17517(10) 0.0400(5) Uani 1 1 d . . .
H26A H 0.7418 -0.2334 0.1454 0.048 Uiso 1 1 calc R . .
C31 C 0.70984(12) -0.07903(16) 0.00685(9) 0.0276(4) Uani 1 1 d . . .
C32 C 0.61930(13) -0.12665(18) -0.04034(9) 0.0359(4) Uani 1 1 d . . .
H32A H 0.5604 -0.1012 -0.0275 0.043 Uiso 1 1 calc R . .
C33 C 0.61449(14) -0.21088(19) -0.10587(10) 0.0458(5) Uani 1 1 d . . .
H33A H 0.5523 -0.2441 -0.1372 0.055 Uiso 1 1 calc R . .
C34 C 0.69893(15) -0.24720(19) -0.12619(10) 0.0467(5) Uani 1 1 d . . .
H34A H 0.6951 -0.3045 -0.1715 0.056 Uiso 1 1 calc R . .
C35 C 0.78873(15) -0.19955(19) -0.08006(10) 0.0425(5) Uani 1 1 d . . .
H35A H 0.8473 -0.2238 -0.0937 0.051 Uiso 1 1 calc R . .
C36 C 0.79426(13) -0.11683(17) -0.01411(9) 0.0346(4) Uani 1 1 d . . .
H36A H 0.8568 -0.0852 0.0175 0.041 Uiso 1 1 calc R . .

loop_
_atom_site_aniso_label
_atom_site_aniso_U_11
_atom_site_aniso_U_22
_atom_site_aniso_U_33
_atom_site_aniso_U_23
_atom_site_aniso_U_13
_atom_site_aniso_U_12
O1 0.0248(6) 0.0372(7) 0.0332(6) 0.0072(5) 0.0046(5) 0.0013(5)
C2 0.0282(10) 0.0340(11) 0.0279(9) 0.0062(8) 0.0051(8) 0.0034(8)
C3 0.0291(10) 0.0272(10) 0.0248(9) -0.0001(7) 0.0043(7) 0.0025(8)
C4 0.0258(10) 0.0338(10) 0.0310(9) 0.0011(8) 0.0058(8) 0.0053(8)
C5 0.0286(10) 0.0326(11) 0.0281(9) -0.0013(7) 0.0078(8) 0.0022(8)
C6 0.0354(11) 0.0433(11) 0.0397(10) 0.0055(8) 0.0130(9) 0.0083(9)
C7 0.0377(12) 0.0677(15) 0.0651(14) 0.0104(11) 0.0201(11) 0.0151(10)
C8 0.0336(11) 0.0402(12) 0.0414(11) 0.0069(9) 0.0038(9) -0.0044(9)
C9 0.0553(13) 0.0365(12) 0.0485(12) -0.0020(9) 0.0051(10) -0.0108(10)
N1 0.0300(8) 0.0325(8) 0.0248(7) 0.0032(6) 0.0074(6) 0.0020(7)
N2 0.0377(9) 0.0433(9) 0.0307(8) 0.0047(7) 0.0117(7) 0.0019(8)
N3 0.0420(10) 0.0428(10) 0.0268(8) 0.0068(7) 0.0058(7) 0.0044(7)
C11 0.0274(10) 0.0279(10) 0.0301(9) -0.0014(7) 0.0027(8) 0.0014(8)
C12 0.0369(11) 0.0444(12) 0.0382(10) 0.0076(8) 0.0121(9) 0.0077(9)
C13 0.0373(12) 0.0530(13) 0.0589(13) 0.0113(10) 0.0164(10) 0.0142(10)
C14 0.0361(12) 0.0460(13) 0.0532(13) 0.0060(10) 0.0006(10) 0.0112(9)
C15 0.0441(12) 0.0389(12) 0.0320(10) 0.0038(8) -0.0033(9) 0.0048(9)
C16 0.0352(11) 0.0297(10) 0.0263(9) -0.0009(7) 0.0037(8) -0.0007(8)
O2 0.0278(7) 0.0591(8) 0.0281(6) 0.0034(6) 0.0110(5) 0.0030(6)
C20 0.0222(9) 0.0359(11) 0.0257(9) 0.0030(7) 0.0067(7) 0.0005(8)
C21 0.0293(10) 0.0360(11) 0.0236(9) 0.0017(8) 0.0077(7) 0.0016(8)
C22 0.0384(11) 0.0450(12) 0.0356(10) 0.0081(9) 0.0021(9) -0.0039(9)
C23 0.0395(12) 0.0674(16) 0.0384(11) 0.0085(10) -0.0029(9) -0.0058(11)
C24 0.0409(12) 0.0720(16) 0.0340(11) 0.0152(11) 0.0032(9) 0.0143(11)
C25 0.0598(14) 0.0444(13) 0.0422(11) 0.0148(10) 0.0127(11) 0.0120(11)
C26 0.0434(12) 0.0403(12) 0.0340(10) 0.0038(8) 0.0069(9) 0.0012(9)
C31 0.0294(10) 0.0282(10) 0.0244(9) 0.0045(7) 0.0060(8) -0.0008(8)
C32 0.0324(11) 0.0362(11) 0.0363(10) 0.0019(8) 0.0049(8) -0.0009(8)
C33 0.0478(13) 0.0421(12) 0.0380(11) -0.0038(9) -0.0040(9) -0.0074(10)
C34 0.0672(15) 0.0347(12) 0.0360(11) -0.0069(9) 0.0110(11) -0.0005(10)
C35 0.0511(13) 0.0400(12) 0.0394(11) -0.0018(9) 0.0177(10) 0.0062(10)
C36 0.0322(10) 0.0354(11) 0.0353(10) -0.0012(8) 0.0081(8) 0.0003(9)

loop_
_geom_bond_atom_site_label_1
_geom_bond_atom_site_label_2
_geom_bond_distance
_geom_bond_site_symmetry_2
_geom_bond_publ_flag
O1 C5 1.4372(18) . ?
O1 C2 1.4592(17) . ?
C2 C3 1.514(2) . ?
C2 C8 1.525(2) . ?
C2 C6 1.533(2) . ?
C3 C4 1.319(2) . ?
C3 N1 1.4104(19) . ?
C4 C5 1.482(2) . ?
C4 H4A 0.9500 . ?
C5 C20 1.544(2) . ?
C5 H5A 1.0000 . ?
C6 C7 1.519(2) . ?
C6 H6A 0.9900 . ?
C6 H6B 0.9900 . ?
C7 H7A 0.9800 . ?
C7 H7B 0.9800 . ?
C7 H7C 0.9800 . ?
C8 C9 1.514(2) . ?
C8 H8A 0.9900 . ?
C8 H8B 0.9900 . ?
C9 H9A 0.9800 . ?
C9 H9B 0.9800 . ?
C9 H9C 0.9800 . ?
N1 N2 1.3692(16) . ?
N1 C11 1.377(2) . ?
N2 N3 1.2950(18) . ?
N3 C16 1.376(2) . ?
C11 C16 1.388(2) . ?
C11 C12 1.392(2) . ?
C12 C13 1.366(2) . ?
C12 H12A 0.9500 . ?
C13 C14 1.401(2) . ?
C13 H13A 0.9500 . ?
C14 C15 1.359(2) . ?
C14 H14A 0.9500 . ?
C15 C16 1.396(2) . ?
C15 H15A 0.9500 . ?
O2 C20 1.4282(18) . ?
O2 H2 0.922(17) . ?
C20 C31 1.517(2) . ?
C20 C21 1.528(2) . ?
C21 C22 1.380(2) . ?
C21 C26 1.388(2) . ?
C22 C23 1.384(2) . ?
C22 H22A 0.9500 . ?
C23 C24 1.370(3) . ?
C23 H23A 0.9500 . ?
C24 C25 1.372(3) . ?
C24 H24A 0.9500 . ?
C25 C26 1.378(2) . ?
C25 H25A 0.9500 . ?
C26 H26A 0.9500 . ?
C31 C36 1.388(2) . ?
C31 C32 1.389(2) . ?
C32 C33 1.383(2) . ?
C32 H32A 0.9500 . ?
C33 C34 1.379(2) . ?
C33 H33A 0.9500 . ?
C34 C35 1.375(2) . ?
C34 H34A 0.9500 . ?
C35 C36 1.379(2) . ?
C35 H35A 0.9500 . ?
C36 H36A 0.9500 . ?

loop_
_cod_related_entry_id
_cod_related_entry_database
_cod_related_entry_code
1 ChemSpider 3063200
